data_7128995
loop_
_publ_author_name
'Singh, Hardeep'
'MacKay, Alyson'
'Sheibany, Nooshin'
'Chen, Fei'
'Mosser, Ma\"elle'
'Rouet, Pierre-\'Etienne'
'Rousseau, Fr\'ed\'eric'
'Askari, Mohammad S.'
'Ottenwaelder, Xavier'

_publ_section_title
;
 Intramolecular H-bond stabilization of a primary hydroxylamine in
 salen-type metal complexes.
;
_journal_issue 80
_journal_name_full 'Chemical communications (Cambridge, England)'
_journal_page_first 10403
_journal_page_last 10406
_journal_paper_doi 10.1039/d1cc03077a
_journal_volume 57
_journal_year 2021
_chemical_formula_moiety 'C23 H31 N3 Ni O4 S'
_chemical_formula_sum 'C23 H31 N3 Ni O4 S'
_chemical_formula_weight 504.28
_space_group_crystal_system monoclinic
_space_group_IT_number 14
_space_group_name_Hall '-P 2ybc'
_space_group_name_H-M_alt 'P 1 21/c 1'
_atom_sites_solution_hydrogens geom
_audit_creation_method SHELXL-2017/1
_audit_update_record
;
2021-06-07 deposited with the CCDC.	2021-08-02 downloaded from the CCDC.
;
_cell_angle_alpha 90
_cell_angle_beta 107.073(2)
_cell_angle_gamma 90
_cell_formula_units_Z 4
_cell_length_a 16.4967(19)
_cell_length_b 12.7673(15)
_cell_length_c 11.5945(14)
_cell_measurement_reflns_used 4638
_cell_measurement_temperature 296(2)
_cell_measurement_theta_max 24.05
_cell_measurement_theta_min 2.49
_cell_volume 2334.4(5)
_computing_cell_refinement 'Bruker SAINT'
_computing_data_collection 'Bruker APEX2'
_computing_data_reduction 'Bruker SAINT'
_computing_molecular_graphics 'Bruker SHELXTL'
_computing_publication_material 'Bruker SHELXTL'
_computing_structure_refinement 'SHELXL-2017/1 (Sheldrick, 2017)'
_computing_structure_solution 'SHELXS-97 (Sheldrick 2008)'
_diffrn_ambient_temperature 296(2)
_diffrn_measured_fraction_theta_full 1.000
_diffrn_measured_fraction_theta_max 0.998
_diffrn_measurement_device_type 'Bruker APEX-II CCD'
_diffrn_measurement_method '\f and \w scans'
_diffrn_radiation_type MoK\a
_diffrn_radiation_wavelength 0.71073
_diffrn_reflns_av_R_equivalents 0.0819
_diffrn_reflns_av_unetI/netI 0.0669
_diffrn_reflns_Laue_measured_fraction_full 1.000
_diffrn_reflns_Laue_measured_fraction_max 0.998
_diffrn_reflns_limit_h_max 18
_diffrn_reflns_limit_h_min -19
_diffrn_reflns_limit_k_max 15
_diffrn_reflns_limit_k_min 0
_diffrn_reflns_limit_l_max 13
_diffrn_reflns_limit_l_min 0
_diffrn_reflns_number 7103
_diffrn_reflns_point_group_measured_fraction_full 1.000
_diffrn_reflns_point_group_measured_fraction_max 0.998
_diffrn_reflns_theta_full 25.242
_diffrn_reflns_theta_max 25.379
_diffrn_reflns_theta_min 1.291
_exptl_absorpt_coefficient_mu 0.955
_exptl_absorpt_correction_T_max 0.745210
_exptl_absorpt_correction_T_min 0.641389
_exptl_absorpt_correction_type multi-scan
_exptl_absorpt_process_details 'TWINABS 2012/1 - Bruker AXS'
_exptl_crystal_colour bronze
_exptl_crystal_density_diffrn 1.435
_exptl_crystal_description plate
_exptl_crystal_F_000 1064
_exptl_crystal_size_max 0.272
_exptl_crystal_size_mid 0.199
_exptl_crystal_size_min 0.049
_refine_diff_density_max 1.121
_refine_diff_density_min -0.675
_refine_diff_density_rms 0.142
_refine_ls_extinction_method none
_refine_ls_goodness_of_fit_ref 1.019
_refine_ls_hydrogen_treatment constr
_refine_ls_matrix_type full
_refine_ls_number_parameters 296
_refine_ls_number_reflns 7103
_refine_ls_number_restraints 0
_refine_ls_restrained_S_all 1.019
_refine_ls_R_factor_all 0.0795
_refine_ls_R_factor_gt 0.0627
_refine_ls_shift/su_max 0.000
_refine_ls_shift/su_mean 0.000
_refine_ls_structure_factor_coef Fsqd
_refine_ls_weighting_details 'w=1/[\s^2^(Fo^2^)+(0.1160P)^2^] where P=(Fo^2^+2Fc^2^)/3'
_refine_ls_weighting_scheme calc
_refine_ls_wR_factor_gt 0.1540
_refine_ls_wR_factor_ref 0.1654
_reflns_Friedel_coverage 0.000
_reflns_number_gt 5748
_reflns_number_total 7103
_reflns_threshold_expression 'I > 2\s(I)'
_cod_data_source_file d1cc03077a2.cif
_cod_data_source_block Hardeep2b_0m
_cod_depositor_comments 'Adding full bibliography for 7128990--7128999.cif.'
_cod_original_sg_symbol_H-M 'P 21/c'
_cod_database_code 7128995
_shelx_shelxl_version_number 2017/1
_shelx_space_group_comment
; 
The symmetry employed for this shelxl refinement is uniquely defined 
by the following loop, which should always be used as a source of 
symmetry information in preference to the above space-group names. 
They are only intended as comments. 
;
_shelx_estimated_absorpt_t_min 0.781
_shelx_estimated_absorpt_t_max 0.955

loop_
_space_group_symop_operation_xyz
'x, y, z'
'-x, y+1/2, -z+1/2'
'-x, -y, -z'
'x, -y-1/2, z-1/2'

loop_
_atom_site_label
_atom_site_type_symbol
_atom_site_fract_x
_atom_site_fract_y
_atom_site_fract_z
_atom_site_U_iso_or_equiv
_atom_site_adp_type
_atom_site_occupancy
_atom_site_site_symmetry_order
_atom_site_calc_flag
_atom_site_refinement_flags_posn
_atom_site_refinement_flags_adp
_atom_site_refinement_flags_occupancy
_atom_site_disorder_assembly
_atom_site_disorder_group
Ni1 Ni 0.65978(4) 0.61856(4) 0.31895(5) 0.0116(2) Uani 1 1 d . . . . .
S1 S 0.57742(8) 0.73220(9) 0.48597(10) 0.0147(3) Uani 1 1 d . . . . .
O1 O 0.8271(2) 0.6840(3) 0.4516(3) 0.0285(9) Uani 1 1 d . . . . .
H1 H 0.829939 0.644461 0.397184 0.043 Uiso 1 1 calc R U . . .
O2 O 0.7503(2) 0.5785(2) 0.2658(3) 0.0136(7) Uani 1 1 d . . . . .
O3 O 0.5024(2) 0.7325(3) 0.5251(3) 0.0190(8) Uani 1 1 d . . . . .
O4 O 0.6127(2) 0.8326(2) 0.4681(3) 0.0198(8) Uani 1 1 d . . . . .
N1 N 0.7420(2) 0.6888(3) 0.4557(4) 0.0152(9) Uani 1 1 d . . . . .
H1A H 0.726339 0.763057 0.451477 0.018 Uiso 1 1 calc R U . . .
N2 N 0.5652(2) 0.6645(3) 0.3672(4) 0.0148(9) Uani 1 1 d . . . . .
N3 N 0.5814(2) 0.5392(3) 0.2077(3) 0.0110(8) Uani 1 1 d . . . . .
C1 C 0.7356(3) 0.6497(4) 0.5703(4) 0.0148(11) Uani 1 1 d . . . . .
C2 C 0.7998(3) 0.5954(4) 0.6506(5) 0.0172(11) Uani 1 1 d . . . . .
H2 H 0.850387 0.582214 0.632993 0.021 Uiso 1 1 calc R U . . .
C3 C 0.7885(3) 0.5606(4) 0.7576(5) 0.0213(12) Uani 1 1 d . . . . .
H3 H 0.831903 0.523434 0.811362 0.026 Uiso 1 1 calc R U . . .
C4 C 0.7139(3) 0.5795(4) 0.7874(4) 0.0183(11) Uani 1 1 d . . . . .
H4 H 0.707630 0.556175 0.860214 0.022 Uiso 1 1 calc R U . . .
C5 C 0.6488(3) 0.6346(4) 0.7051(5) 0.0163(11) Uani 1 1 d . . . . .
H5 H 0.598450 0.648480 0.722908 0.020 Uiso 1 1 calc R U . . .
C6 C 0.6595(3) 0.6681(3) 0.5976(4) 0.0141(10) Uani 1 1 d . . . . .
C7 C 0.4978(3) 0.5840(4) 0.3370(5) 0.0169(11) Uani 1 1 d . . . . .
H7A H 0.444292 0.612196 0.341816 0.020 Uiso 1 1 calc R U . . .
H7AB H 0.513090 0.523912 0.390095 0.020 Uiso 1 1 calc R U . . .
C8 C 0.4930(3) 0.5553(4) 0.2087(4) 0.0153(11) Uani 1 1 d . . . . .
H8A H 0.460187 0.491810 0.184473 0.018 Uiso 1 1 calc R U . . .
H8AB H 0.466696 0.611237 0.153833 0.018 Uiso 1 1 calc R U . . .
C9 C 0.5983(3) 0.4696(3) 0.1373(4) 0.0123(10) Uani 1 1 d . . . . .
H9 H 0.553172 0.429932 0.090847 0.015 Uiso 1 1 calc R U . . .
C10 C 0.6799(3) 0.4482(3) 0.1248(4) 0.0122(10) Uani 1 1 d . . . . .
C11 C 0.6853(3) 0.3629(3) 0.0485(4) 0.0139(10) Uani 1 1 d . . . . .
H11 H 0.636843 0.323958 0.012648 0.017 Uiso 1 1 calc R U . . .
C12 C 0.7594(3) 0.3367(4) 0.0265(4) 0.0132(10) Uani 1 1 d . . . . .
C13 C 0.8305(3) 0.4013(4) 0.0791(4) 0.0141(10) Uani 1 1 d . . . . .
H13 H 0.880570 0.387277 0.060548 0.017 Uiso 1 1 calc R U . . .
C14 C 0.8303(3) 0.4844(3) 0.1569(4) 0.0121(10) Uani 1 1 d . . . . .
C15 C 0.7536(3) 0.5061(3) 0.1839(4) 0.0116(10) Uani 1 1 d . . . . .
C16 C 0.7699(3) 0.2399(4) -0.0460(4) 0.0180(11) Uani 1 1 d . . . . .
C17 C 0.6884(4) 0.1754(4) -0.0853(5) 0.0322(14) Uani 1 1 d . . . . .
H17A H 0.697718 0.113982 -0.127538 0.048 Uiso 1 1 calc R U . . .
H17B H 0.643967 0.216662 -0.137636 0.048 Uiso 1 1 calc R U . . .
H17C H 0.672205 0.154848 -0.015508 0.048 Uiso 1 1 calc R U . . .
C18 C 0.7946(4) 0.2726(4) -0.1578(5) 0.0342(15) Uani 1 1 d . . . . .
H18A H 0.800147 0.211460 -0.203007 0.051 Uiso 1 1 calc R U . . .
H18B H 0.847700 0.309415 -0.133507 0.051 Uiso 1 1 calc R U . . .
H18C H 0.751593 0.317583 -0.207030 0.051 Uiso 1 1 calc R U . . .
C19 C 0.8395(4) 0.1693(4) 0.0337(5) 0.0315(15) Uani 1 1 d . . . . .
H19A H 0.844879 0.107335 -0.010312 0.047 Uiso 1 1 calc R U . . .
H19B H 0.824594 0.150039 0.104944 0.047 Uiso 1 1 calc R U . . .
H19C H 0.892397 0.206458 0.056342 0.047 Uiso 1 1 calc R U . . .
C20 C 0.9126(3) 0.5447(4) 0.2157(4) 0.0139(10) Uani 1 1 d . . . . .
C21 C 0.8993(3) 0.6643(4) 0.1985(5) 0.0193(11) Uani 1 1 d . . . . .
H21A H 0.949950 0.700206 0.242985 0.029 Uiso 1 1 calc R U . . .
H21B H 0.852963 0.685675 0.227458 0.029 Uiso 1 1 calc R U . . .
H21C H 0.886643 0.681236 0.114408 0.029 Uiso 1 1 calc R U . . .
C22 C 0.9460(3) 0.5158(4) 0.3490(4) 0.0218(12) Uani 1 1 d . . . . .
H22A H 0.994786 0.557729 0.387004 0.033 Uiso 1 1 calc R U . . .
H22B H 0.961426 0.443036 0.356566 0.033 Uiso 1 1 calc R U . . .
H22C H 0.902613 0.528286 0.387410 0.033 Uiso 1 1 calc R U . . .
C23 C 0.9832(3) 0.5176(4) 0.1597(5) 0.0240(13) Uani 1 1 d . . . . .
H23A H 1.032458 0.559174 0.196792 0.036 Uiso 1 1 calc R U . . .
H23B H 0.964252 0.531805 0.074667 0.036 Uiso 1 1 calc R U . . .
H23C H 0.997281 0.444664 0.172462 0.036 Uiso 1 1 calc R U . . .

loop_
_atom_site_aniso_label
_atom_site_aniso_U_11
_atom_site_aniso_U_22
_atom_site_aniso_U_33
_atom_site_aniso_U_23
_atom_site_aniso_U_13
_atom_site_aniso_U_12
Ni1 0.0115(3) 0.0128(3) 0.0121(3) -0.0027(3) 0.0057(3) -0.0004(2)
S1 0.0165(7) 0.0149(6) 0.0142(6) -0.0010(5) 0.0067(5) 0.0039(5)
O1 0.023(2) 0.039(2) 0.029(2) -0.0134(18) 0.0151(18) -0.0071(17)
O2 0.0153(18) 0.0138(16) 0.0127(17) -0.0051(14) 0.0058(15) -0.0013(14)
O3 0.0139(18) 0.026(2) 0.0187(19) -0.0029(16) 0.0078(15) 0.0062(15)
O4 0.030(2) 0.0133(17) 0.0202(19) -0.0018(15) 0.0128(17) 0.0000(15)
N1 0.012(2) 0.017(2) 0.020(2) -0.0069(18) 0.0097(18) -0.0012(17)
N2 0.014(2) 0.018(2) 0.014(2) -0.0035(18) 0.0068(18) 0.0004(17)
N3 0.010(2) 0.0142(19) 0.010(2) 0.0020(17) 0.0046(17) 0.0031(16)
C1 0.017(3) 0.014(2) 0.015(3) -0.002(2) 0.006(2) -0.001(2)
C2 0.013(3) 0.017(3) 0.022(3) -0.007(2) 0.007(2) 0.001(2)
C3 0.017(3) 0.019(3) 0.024(3) 0.001(2) -0.001(2) 0.004(2)
C4 0.023(3) 0.017(2) 0.017(3) -0.001(2) 0.009(2) -0.001(2)
C5 0.013(3) 0.017(2) 0.021(3) -0.004(2) 0.008(2) -0.001(2)
C6 0.017(3) 0.011(2) 0.015(3) -0.005(2) 0.006(2) -0.002(2)
C7 0.011(3) 0.022(3) 0.019(3) -0.001(2) 0.007(2) -0.002(2)
C8 0.009(3) 0.021(3) 0.017(3) 0.000(2) 0.005(2) -0.002(2)
C9 0.011(3) 0.012(2) 0.012(2) 0.0011(19) 0.0009(19) -0.0032(19)
C10 0.014(3) 0.012(2) 0.010(2) 0.0028(19) 0.003(2) 0.0024(19)
C11 0.016(3) 0.014(2) 0.010(2) -0.0023(19) 0.001(2) -0.002(2)
C12 0.018(3) 0.012(2) 0.009(2) -0.0010(19) 0.004(2) 0.001(2)
C13 0.012(3) 0.018(3) 0.013(2) 0.002(2) 0.006(2) 0.005(2)
C14 0.015(3) 0.012(2) 0.010(2) 0.0023(19) 0.004(2) 0.0006(19)
C15 0.016(3) 0.011(2) 0.008(2) 0.0025(19) 0.004(2) 0.0026(19)
C16 0.018(3) 0.019(3) 0.016(3) -0.007(2) 0.005(2) 0.002(2)
C17 0.033(4) 0.029(3) 0.038(3) -0.019(3) 0.015(3) -0.004(3)
C18 0.055(4) 0.026(3) 0.028(3) -0.008(3) 0.021(3) -0.001(3)
C19 0.046(4) 0.022(3) 0.026(3) -0.005(3) 0.010(3) 0.009(3)
C20 0.011(3) 0.017(2) 0.013(2) 0.001(2) 0.004(2) -0.0004(19)
C21 0.020(3) 0.018(3) 0.021(3) 0.000(2) 0.009(2) -0.005(2)
C22 0.019(3) 0.022(3) 0.021(3) 0.000(2) 0.002(2) -0.004(2)
C23 0.017(3) 0.026(3) 0.030(3) -0.007(3) 0.010(3) -0.001(2)

loop_
_atom_type_symbol
_atom_type_description
_atom_type_scat_dispersion_real
_atom_type_scat_dispersion_imag
_atom_type_scat_source
C C 0.0033 0.0016 'International Tables Vol C Tables 4.2.6.8 and 6.1.1.4'
H H 0.0000 0.0000 'International Tables Vol C Tables 4.2.6.8 and 6.1.1.4'
N N 0.0061 0.0033 'International Tables Vol C Tables 4.2.6.8 and 6.1.1.4'
Ni Ni 0.3393 1.1124 'International Tables Vol C Tables 4.2.6.8 and 6.1.1.4'
O O 0.0106 0.0060 'International Tables Vol C Tables 4.2.6.8 and 6.1.1.4'
S S 0.1246 0.1234 'International Tables Vol C Tables 4.2.6.8 and 6.1.1.4'

loop_
_geom_angle_atom_site_label_1
_geom_angle_atom_site_label_2
_geom_angle_atom_site_label_3
_geom_angle
_geom_angle_site_symmetry_1
_geom_angle_site_symmetry_3
_geom_angle_publ_flag
N3 Ni1 O2 94.83(15) . . ?
N3 Ni1 N2 84.68(16) . . ?
O2 Ni1 N2 177.16(15) . . ?
N3 Ni1 N1 171.72(16) . . ?
O2 Ni1 N1 87.80(14) . . ?
N2 Ni1 N1 93.07(16) . . ?
O3 S1 O4 117.5(2) . . ?
O3 S1 N2 111.9(2) . . ?
O4 S1 N2 108.2(2) . . ?
O3 S1 C6 108.3(2) . . ?
O4 S1 C6 105.1(2) . . ?
N2 S1 C6 104.9(2) . . ?
N1 O1 H1 109.5 . . ?
C15 O2 Ni1 129.3(3) . . ?
O1 N1 C1 110.8(4) . . ?
O1 N1 Ni1 114.0(3) . . ?
C1 N1 Ni1 111.2(3) . . ?
O1 N1 H1A 106.8 . . ?
C1 N1 H1A 106.8 . . ?
Ni1 N1 H1A 106.8 . . ?
C7 N2 S1 118.6(3) . . ?
C7 N2 Ni1 110.0(3) . . ?
S1 N2 Ni1 121.1(2) . . ?
C9 N3 C8 119.8(4) . . ?
C9 N3 Ni1 125.8(3) . . ?
C8 N3 Ni1 114.2(3) . . ?
C2 C1 C6 119.7(4) . . ?
C2 C1 N1 122.9(4) . . ?
C6 C1 N1 117.4(4) . . ?
C1 C2 C3 119.3(5) . . ?
C1 C2 H2 120.4 . . ?
C3 C2 H2 120.4 . . ?
C2 C3 C4 122.0(5) . . ?
C2 C3 H3 119.0 . . ?
C4 C3 H3 119.0 . . ?
C3 C4 C5 118.4(5) . . ?
C3 C4 H4 120.8 . . ?
C5 C4 H4 120.8 . . ?
C6 C5 C4 119.8(5) . . ?
C6 C5 H5 120.1 . . ?
C4 C5 H5 120.1 . . ?
C5 C6 C1 120.9(5) . . ?
C5 C6 S1 122.0(4) . . ?
C1 C6 S1 117.0(4) . . ?
N2 C7 C8 102.7(4) . . ?
N2 C7 H7A 111.2 . . ?
C8 C7 H7A 111.2 . . ?
N2 C7 H7AB 111.2 . . ?
C8 C7 H7AB 111.2 . . ?
H7A C7 H7AB 109.1 . . ?
N3 C8 C7 106.0(4) . . ?
N3 C8 H8A 110.5 . . ?
C7 C8 H8A 110.5 . . ?
N3 C8 H8AB 110.5 . . ?
C7 C8 H8AB 110.5 . . ?
H8A C8 H8AB 108.7 . . ?
N3 C9 C10 125.7(4) . . ?
N3 C9 H9 117.2 . . ?
C10 C9 H9 117.2 . . ?
C15 C10 C11 120.0(4) . . ?
C15 C10 C9 123.6(4) . . ?
C11 C10 C9 116.4(4) . . ?
C12 C11 C10 121.9(4) . . ?
C12 C11 H11 119.0 . . ?
C10 C11 H11 119.0 . . ?
C11 C12 C13 116.8(4) . . ?
C11 C12 C16 123.6(4) . . ?
C13 C12 C16 119.6(4) . . ?
C14 C13 C12 124.3(4) . . ?
C14 C13 H13 117.9 . . ?
C12 C13 H13 117.9 . . ?
C13 C14 C15 117.6(4) . . ?
C13 C14 C20 120.0(4) . . ?
C15 C14 C20 122.3(4) . . ?
O2 C15 C10 119.8(4) . . ?
O2 C15 C14 121.1(4) . . ?
C10 C15 C14 119.1(4) . . ?
C18 C16 C17 109.0(5) . . ?
C18 C16 C12 110.3(4) . . ?
C17 C16 C12 111.6(4) . . ?
C18 C16 C19 109.4(4) . . ?
C17 C16 C19 107.4(4) . . ?
C12 C16 C19 109.1(4) . . ?
C16 C17 H17A 109.5 . . ?
C16 C17 H17B 109.5 . . ?
H17A C17 H17B 109.5 . . ?
C16 C17 H17C 109.5 . . ?
H17A C17 H17C 109.5 . . ?
H17B C17 H17C 109.5 . . ?
C16 C18 H18A 109.5 . . ?
C16 C18 H18B 109.5 . . ?
H18A C18 H18B 109.5 . . ?
C16 C18 H18C 109.5 . . ?
H18A C18 H18C 109.5 . . ?
H18B C18 H18C 109.5 . . ?
C16 C19 H19A 109.5 . . ?
C16 C19 H19B 109.5 . . ?
H19A C19 H19B 109.5 . . ?
C16 C19 H19C 109.5 . . ?
H19A C19 H19C 109.5 . . ?
H19B C19 H19C 109.5 . . ?
C22 C20 C23 106.4(4) . . ?
C22 C20 C14 109.7(4) . . ?
C23 C20 C14 112.4(4) . . ?
C22 C20 C21 111.4(4) . . ?
C23 C20 C21 105.4(4) . . ?
C14 C20 C21 111.3(4) . . ?
C20 C21 H21A 109.5 . . ?
C20 C21 H21B 109.5 . . ?
H21A C21 H21B 109.5 . . ?
C20 C21 H21C 109.5 . . ?
H21A C21 H21C 109.5 . . ?
H21B C21 H21C 109.5 . . ?
C20 C22 H22A 109.5 . . ?
C20 C22 H22B 109.5 . . ?
H22A C22 H22B 109.5 . . ?
C20 C22 H22C 109.5 . . ?
H22A C22 H22C 109.5 . . ?
H22B C22 H22C 109.5 . . ?
C20 C23 H23A 109.5 . . ?
C20 C23 H23B 109.5 . . ?
H23A C23 H23B 109.5 . . ?
C20 C23 H23C 109.5 . . ?
H23A C23 H23C 109.5 . . ?
H23B C23 H23C 109.5 . . ?

loop_
_geom_bond_atom_site_label_1
_geom_bond_atom_site_label_2
_geom_bond_distance
_geom_bond_site_symmetry_2
_geom_bond_publ_flag
Ni1 N3 1.839(4) . ?
Ni1 O2 1.847(3) . ?
Ni1 N2 1.899(4) . ?
Ni1 N1 1.974(4) . ?
S1 O3 1.438(3) . ?
S1 O4 1.447(3) . ?
S1 N2 1.588(4) . ?
S1 C6 1.775(5) . ?
O1 N1 1.419(5) . ?
O1 H1 0.8200 . ?
O2 C15 1.338(5) . ?
N1 C1 1.452(6) . ?
N1 H1A 0.9800 . ?
N2 C7 1.478(6) . ?
N3 C9 1.291(6) . ?
N3 C8 1.476(6) . ?
C1 C2 1.375(7) . ?
C1 C6 1.402(7) . ?
C2 C3 1.382(7) . ?
C2 H2 0.9300 . ?
C3 C4 1.392(7) . ?
C3 H3 0.9300 . ?
C4 C5 1.399(7) . ?
C4 H4 0.9300 . ?
C5 C6 1.377(7) . ?
C5 H5 0.9300 . ?
C7 C8 1.511(7) . ?
C7 H7A 0.9700 . ?
C7 H7AB 0.9700 . ?
C8 H8A 0.9700 . ?
C8 H8AB 0.9700 . ?
C9 C10 1.423(6) . ?
C9 H9 0.9300 . ?
C10 C15 1.416(6) . ?
C10 C11 1.421(6) . ?
C11 C12 1.362(7) . ?
C11 H11 0.9300 . ?
C12 C13 1.417(7) . ?
C12 C16 1.532(6) . ?
C13 C14 1.393(6) . ?
C13 H13 0.9300 . ?
C14 C15 1.418(6) . ?
C14 C20 1.536(6) . ?
C16 C18 1.527(7) . ?
C16 C17 1.528(7) . ?
C16 C19 1.537(7) . ?
C17 H17A 0.9600 . ?
C17 H17B 0.9600 . ?
C17 H17C 0.9600 . ?
C18 H18A 0.9600 . ?
C18 H18B 0.9600 . ?
C18 H18C 0.9600 . ?
C19 H19A 0.9600 . ?
C19 H19B 0.9600 . ?
C19 H19C 0.9600 . ?
C20 C22 1.526(7) . ?
C20 C23 1.530(6) . ?
C20 C21 1.547(6) . ?
C21 H21A 0.9600 . ?
C21 H21B 0.9600 . ?
C21 H21C 0.9600 . ?
C22 H22A 0.9600 . ?
C22 H22B 0.9600 . ?
C22 H22C 0.9600 . ?
C23 H23A 0.9600 . ?
C23 H23B 0.9600 . ?
C23 H23C 0.9600 . ?
